data_4131170
loop_
_publ_author_name
'Agnew, Douglas W.'
'Gembicky, Milan'
'Moore, Curtis E.'
'Rheingold, Arnold L.'
'Figueroa, Joshua S.'

_publ_section_title
;
 Robust, Transformable, and Crystalline Single-Node Organometallic
 Networks Constructed from Ditopic m-Terphenyl Isocyanides.
;
_journal_issue 46
_journal_name_full 'Journal of the American Chemical Society'
_journal_page_first 15138
_journal_page_last 15141
_journal_paper_doi 10.1021/jacs.6b10460
_journal_volume 138
_journal_year 2016
_chemical_formula_moiety 'C79 H79 Cu N3 O, F6 P'
_chemical_formula_sum 'C79 H79 Cu F6 N3 O P'
_chemical_formula_weight 1294.96
_chemical_name_common Cu-ISOCN-2
_space_group_crystal_system monoclinic
_space_group_IT_number 15
_space_group_name_Hall '-C 2yc'
_space_group_name_H-M_alt 'C 1 2/c 1'
_atom_sites_solution_hydrogens geom
_audit_creation_date 2016-07-29
_audit_creation_method
;
Olex2 1.2
(compiled 2016.02.19 svn.r3266 for OlexSys, GUI svn.r5155)
;
_cell_angle_alpha 90
_cell_angle_beta 113.737(2)
_cell_angle_gamma 90
_cell_formula_units_Z 8
_cell_length_a 38.4955(14)
_cell_length_b 17.5041(6)
_cell_length_c 27.6236(10)
_cell_measurement_reflns_used 9880
_cell_measurement_temperature 100(2)
_cell_measurement_theta_max 23.17
_cell_measurement_theta_min 2.33
_cell_volume 17038.9(11)
_computing_cell_refinement 'SAINT v8.34A (Bruker, 2013)'
_computing_data_collection 'APEX2 v2013.6-2 (Bruker, 2013)'
_computing_data_reduction 'SAINT v8.34A (Bruker, 2013)'
_computing_molecular_graphics 'Olex2 (Dolomanov et al., 2009)'
_computing_publication_material 'Olex2 (Dolomanov et al., 2009)'
_computing_structure_refinement 'ShelXL (Sheldrick, 2015)'
_computing_structure_solution 'ShelXT (Sheldrick, 2008)'
_diffrn_ambient_temperature 100.0
_diffrn_detector_area_resol_mean 7.9
_diffrn_detector_type 'CCD Area Detector'
_diffrn_measured_fraction_theta_full 1.000
_diffrn_measured_fraction_theta_max 1.000
_diffrn_measurement_device 'Kappa Four-Circle Diffractometer'
_diffrn_measurement_device_type 'Bruker APEX-II CCD'
_diffrn_measurement_method '\f and \w scans'
_diffrn_radiation_type MoK\a
_diffrn_radiation_wavelength 0.71073
_diffrn_reflns_av_R_equivalents 0.0968
_diffrn_reflns_av_unetI/netI 0.0517
_diffrn_reflns_Laue_measured_fraction_full 1.000
_diffrn_reflns_Laue_measured_fraction_max 1.000
_diffrn_reflns_limit_h_max 38
_diffrn_reflns_limit_h_min -38
_diffrn_reflns_limit_k_max 17
_diffrn_reflns_limit_k_min -17
_diffrn_reflns_limit_l_max 27
_diffrn_reflns_limit_l_min -27
_diffrn_reflns_number 80748
_diffrn_reflns_point_group_measured_fraction_full 1.000
_diffrn_reflns_point_group_measured_fraction_max 1.000
_diffrn_reflns_theta_full 20.816
_diffrn_reflns_theta_max 20.816
_diffrn_reflns_theta_min 1.156
_diffrn_standards_number 0
_exptl_absorpt_coefficient_mu 0.326
_exptl_absorpt_correction_T_max 0.2565
_exptl_absorpt_correction_T_min 0.2046
_exptl_absorpt_correction_type multi-scan
_exptl_absorpt_process_details
;
SADABS-2014/5 (Bruker,2014/5) was used for absorption correction.
wR2(int) was 0.1350 before and 0.0608 after correction.
The Ratio of minimum to maximum transmission is 0.7977.
The \l/2 correction factor is 0.00150.
;
_exptl_crystal_colour 'clear colourless'
_exptl_crystal_colour_lustre clear
_exptl_crystal_colour_primary colourless
_exptl_crystal_density_diffrn 1.010
_exptl_crystal_description block
_exptl_crystal_F_000 5440
_exptl_crystal_recrystallization_method 'see text'
_exptl_crystal_size_max 0.09
_exptl_crystal_size_mid 0.08
_exptl_crystal_size_min 0.05
_refine_diff_density_max 1.151
_refine_diff_density_min -0.697
_refine_diff_density_rms 0.101
_refine_ls_extinction_method none
_refine_ls_goodness_of_fit_ref 1.295
_refine_ls_hydrogen_treatment constr
_refine_ls_matrix_type full
_refine_ls_number_parameters 829
_refine_ls_number_reflns 8922
_refine_ls_number_restraints 33
_refine_ls_restrained_S_all 1.344
_refine_ls_R_factor_all 0.1493
_refine_ls_R_factor_gt 0.0999
_refine_ls_shift/su_max 0.001
_refine_ls_shift/su_mean 0.000
_refine_ls_structure_factor_coef Fsqd
_refine_ls_weighting_details 'w=1/[\s^2^(Fo^2^)+(0.2000P)^2^] where P=(Fo^2^+2Fc^2^)/3'
_refine_ls_weighting_scheme calc
_refine_ls_wR_factor_gt 0.2839
_refine_ls_wR_factor_ref 0.3390
_reflns_Friedel_coverage 0.000
_reflns_number_gt 5638
_reflns_number_total 8922
_reflns_threshold_expression 'I > 2\s(I)'
_cod_data_source_file ja6b10460_si_002.cif
_cod_data_source_block jfig1253
_cod_database_code 4131170
_shelx_space_group_comment
;
The symmetry employed for this shelxl refinement is uniquely defined
by the following loop, which should always be used as a source of
symmetry information in preference to the above space-group names.
They are only intended as comments.
;
_olex2_refinement_description
;
1. Fixed Uiso
 At 1.2 times of:
  All C(H) groups, All C(H,H) groups
 At 1.5 times of:
  All C(H,H,H) groups
2. Restrained distances
 P1-F6 = P1-F5 = P1-F4 = P1-F2 = P1-F3 = P1-F1
 1.69967 with sigma of 0.02
 F1-F2 = F1-F5 = F1-F3 = F1-F6 = F4-F5 = F4-F6 = F4-F2 = F4-F3 = F3-F5 = F5-F6
 2.35078 with sigma of 0.02
 P1-F6A = P1-F5A = P1-F4A = P1-F2A = P1-F3A = P1-F1A
 1.69967 with sigma of 0.02
 F1A-F2A = F1A-F5A = F1A-F3A = F1A-F6A = F4A-F5A = F4A-F6A = F4A-F2A = F4A-F3A
 = F3A-F5A = F5A-F6A = F2A-F6A
 2.35078 with sigma of 0.02
3. Uiso/Uaniso restraints and constraints
Uanis(F6) = Uanis(F2) = Uanis(F3) = Uanis(F4) = Uanis(F1) = Uanis(F5) =
Uanis(F4A) = Uanis(F3A) = Uanis(F5A) = Uanis(F1A) = Uanis(F2A) = Uanis(F6A)
4. Others
 1(DFIX)=1(DFIX)=FVAR(1)
 1(DFIX)=1(DFIX)=FVAR(2)
 Sof(F4A)=Sof(F3A)=Sof(F5A)=Sof(F1A)=Sof(F2A)=Sof(F6A)=1-FVAR(3)
 Sof(F6)=Sof(F2)=Sof(F3)=Sof(F4)=Sof(F1)=Sof(F5)=FVAR(3)
5.a Secondary CH2 refined with riding coordinates:
 C2AA(H2AA,H2AB), C1BA(H1BA,H1BB), C7BA(H7BA,H7BB)
5.b Aromatic/amide H refined with riding coordinates:
 C61(H61), C33(H33), C11(H11), C35(H35), C57(H57), C7AA(H7AA), C65(H65),
 C44(H44), C0BA(H0BA), C19(H19), C41(H41), C68(H68), C1AA(H1AA), C76(H76),
 C74(H74), C9(H9), C14(H14), C1(H1), C2(H2)
5.c Idealised Me refined as rotating group:
 C64(H64A,H64B,H64C), C46(H46A,H46B,H46C), C43(H43A,H43B,H43C), C39(H39A,H39B,
 H39C), C18(H18A,H18B,H18C), C70(H70A,H70B,H70C), C73(H73A,H73B,H73C), C21(H21A,
 H21B,H21C), C78(H78A,H78B,H78C), C5AA(H5AA,H5AB,H5AC), C69(H69A,H69B,H69C),
 C75(H75A,H75B,H75C), C12(H12A,H12B,H12C), C13(H13A,H13B,H13C), C15(H15A,H15B,
 H15C), C16(H16A,H16B,H16C), C5(H5A,H5B,H5C), C6(H6A,H6B,H6C)
;
_shelx_shelxl_version_number 2014/7
_olex2_submission_original_sample_id JFig1253
_olex2_submission_special_instructions 'No special instructions were received'

loop_
_space_group_symop_operation_xyz
'x, y, z'
'-x, y, -z+1/2'
'x+1/2, y+1/2, z'
'-x+1/2, y+1/2, -z+1/2'
'-x, -y, -z'
'x, -y, z-1/2'
'-x+1/2, -y+1/2, -z'
'x+1/2, -y+1/2, z-1/2'

loop_
_atom_site_label
_atom_site_type_symbol
_atom_site_fract_x
_atom_site_fract_y
_atom_site_fract_z
_atom_site_U_iso_or_equiv
_atom_site_adp_type
_atom_site_occupancy
_atom_site_site_symmetry_order
_atom_site_calc_flag
_atom_site_refinement_flags_posn
_atom_site_refinement_flags_occupancy
_atom_site_disorder_assembly
_atom_site_disorder_group
Cu1 Cu 0.34449(3) 0.69572(5) -0.16240(4) 0.0505(5) Uani 1 1 d . . . .
O1 O 0.2912(2) 0.7538(4) -0.1873(3) 0.0757(19) Uani 1 1 d . . . .
N3 N 0.35302(19) 0.3174(4) 0.2320(3) 0.0512(19) Uani 1 1 d . . . .
N1 N 0.4005(2) 0.8092(4) -0.0855(3) 0.053(2) Uani 1 1 d . . . .
N2 N 0.3352(2) 0.5655(4) -0.0958(3) 0.0540(19) Uani 1 1 d . . . .
P1 P 0.1411(2) 0.6425(5) -0.2543(3) 0.237(3) Uani 1 1 d D . . .
C59 C 0.3491(2) 0.3477(5) 0.1833(3) 0.044(2) Uani 1 1 d . . . .
C58 C 0.3653(3) 0.3092(4) 0.1537(3) 0.050(2) Uani 1 1 d . . . .
C60 C 0.3290(2) 0.4165(5) 0.1679(3) 0.048(2) Uani 1 1 d . . . .
C31 C 0.3359(2) 0.5238(5) -0.0513(3) 0.049(2) Uani 1 1 d . . . .
C32 C 0.3118(2) 0.5471(5) -0.0278(3) 0.049(2) Uani 1 1 d . . . .
C40 C 0.2840(3) 0.6110(5) -0.0492(3) 0.051(2) Uani 1 1 d . . . .
C61 C 0.3278(2) 0.4503(5) 0.1219(3) 0.049(2) Uani 1 1 d . . . .
H61 H 0.3159 0.4986 0.1115 0.059 Uiso 1 1 calc R . . .
C10 C 0.4853(2) 0.9711(4) -0.0129(3) 0.053(2) Uani 1 1 d . . . .
C62 C 0.3106(3) 0.4507(5) 0.2004(3) 0.049(2) Uani 1 1 d . . . .
C6AA C 0.4292(3) 0.8623(5) -0.0598(3) 0.051(2) Uani 1 1 d . . . .
C56 C 0.3438(2) 0.4150(4) 0.0905(3) 0.046(2) Uani 1 1 d . . . .
C2BA C 0.4642(3) 0.8526(5) -0.0628(3) 0.054(2) Uani 1 1 d . . . .
C34 C 0.3411(3) 0.4509(5) 0.0401(3) 0.051(2) Uani 1 1 d . . . .
C33 C 0.3151(2) 0.5080(5) 0.0170(3) 0.051(2) Uani 1 1 d . . . .
H33 H 0.2982 0.5213 0.0330 0.062 Uiso 1 1 calc R . . .
C11 C 0.4487(3) 0.9780(5) -0.0131(3) 0.055(2) Uani 1 1 d . . . .
H11 H 0.4434 1.0210 0.0038 0.066 Uiso 1 1 calc R . . .
C35 C 0.3647(3) 0.4300(5) 0.0149(3) 0.060(3) Uani 1 1 d . . . .
H35 H 0.3830 0.3908 0.0297 0.072 Uiso 1 1 calc R . . .
C3AA C 0.3783(3) 0.7651(5) -0.1123(3) 0.052(2) Uani 1 1 d . . . .
C57 C 0.3608(3) 0.3449(5) 0.1060(3) 0.055(2) Uani 1 1 d . . . .
H57 H 0.3701 0.3193 0.0833 0.066 Uiso 1 1 calc R . . .
C36 C 0.3620(3) 0.4658(5) -0.0315(3) 0.060(3) Uani 1 1 d . . . .
C4AA C 0.3815(3) 0.9383(5) -0.0384(3) 0.054(2) Uani 1 1 d . . . .
C0AA C 0.3362(3) 0.6079(5) -0.1275(4) 0.055(2) Uani 1 1 d . . . .
C80 C 0.3512(2) 0.3096(4) 0.2729(4) 0.051(2) Uani 1 1 d . . . .
C8AA C 0.4208(3) 0.9264(5) -0.0364(3) 0.054(2) Uani 1 1 d . . . .
C63 C 0.2740(3) 0.4217(5) 0.1932(3) 0.061(3) Uani 1 1 d . . . .
C71 C 0.3836(3) 0.2323(6) 0.1686(3) 0.067(3) Uani 1 1 d . . . .
C7AA C 0.4916(3) 0.9070(5) -0.0378(3) 0.059(2) Uani 1 1 d . . . .
H7AA H 0.5161 0.9001 -0.0376 0.070 Uiso 1 1 calc R . . .
C45 C 0.2450(3) 0.5940(6) -0.0770(4) 0.066(3) Uani 1 1 d . . . .
C38 C 0.2954(3) 0.6849(6) -0.0372(3) 0.060(3) Uani 1 1 d . . . .
C20 C 0.3734(3) 0.9167(5) 0.0041(4) 0.060(2) Uani 1 1 d . . . .
C65 C 0.2567(3) 0.4506(6) 0.2252(4) 0.071(3) Uani 1 1 d . . . .
H65 H 0.2323 0.4326 0.2206 0.085 Uiso 1 1 calc R . . .
C17 C 0.3086(3) 0.9624(5) -0.0449(4) 0.063(3) Uani 1 1 d . . . .
C9AA C 0.3537(3) 0.9692(5) -0.0828(4) 0.065(3) Uani 1 1 d . . . .
C67 C 0.3276(3) 0.5048(5) 0.2374(3) 0.060(3) Uani 1 1 d . . . .
C44 C 0.2195(3) 0.6554(7) -0.0914(4) 0.077(3) Uani 1 1 d . . . .
H44 H 0.1934 0.6444 -0.1116 0.093 Uiso 1 1 calc R . . .
C0BA C 0.3176(3) 0.9807(5) -0.0853(4) 0.073(3) Uani 1 1 d . . . .
H0BA H 0.2987 1.0020 -0.1164 0.087 Uiso 1 1 calc R . . .
C64 C 0.2549(3) 0.3582(5) 0.1554(4) 0.076(3) Uani 1 1 d . . . .
H64A H 0.2535 0.3712 0.1202 0.113 Uiso 1 1 calc GR . . .
H64B H 0.2291 0.3510 0.1537 0.113 Uiso 1 1 calc GR . . .
H64C H 0.2694 0.3109 0.1677 0.113 Uiso 1 1 calc GR . . .
C19 C 0.3366(3) 0.9299(5) 0.0005(4) 0.071(3) Uani 1 1 d . . . .
H19 H 0.3305 0.9167 0.0294 0.085 Uiso 1 1 calc R . . .
C46 C 0.2295(3) 0.5146(6) -0.0914(4) 0.082(3) Uani 1 1 d . . . .
H46A H 0.2434 0.4881 -0.1094 0.122 Uiso 1 1 calc GR . . .
H46B H 0.2025 0.5172 -0.1150 0.122 Uiso 1 1 calc GR . . .
H46C H 0.2325 0.4866 -0.0592 0.122 Uiso 1 1 calc GR . . .
C42 C 0.2294(4) 0.7298(6) -0.0786(4) 0.073(3) Uani 1 1 d . . . .
C72 C 0.3622(5) 0.1679(6) 0.1689(4) 0.086(4) Uani 1 1 d . . . .
C79 C 0.4201(5) 0.2270(7) 0.1782(4) 0.094(4) Uani 1 1 d . . . .
C41 C 0.2687(4) 0.7437(6) -0.0519(4) 0.079(3) Uani 1 1 d . . . .
H41 H 0.2773 0.7948 -0.0436 0.095 Uiso 1 1 calc R . . .
C66 C 0.2747(4) 0.5053(7) 0.2637(4) 0.082(3) Uani 1 1 d . . . .
C68 C 0.3082(4) 0.5301(7) 0.2687(4) 0.088(3) Uani 1 1 d . . . .
H68 H 0.3202 0.5677 0.2949 0.106 Uiso 1 1 calc R . . .
C43 C 0.2000(3) 0.7911(6) -0.0935(4) 0.095(4) Uani 1 1 d . . . .
H43A H 0.2022 0.8231 -0.1213 0.142 Uiso 1 1 calc GR . . .
H43B H 0.2038 0.8227 -0.0625 0.142 Uiso 1 1 calc GR . . .
H43C H 0.1747 0.7679 -0.1066 0.142 Uiso 1 1 calc GR . . .
C39 C 0.3371(3) 0.7045(5) -0.0083(4) 0.068(3) Uani 1 1 d . . . .
H39A H 0.3480 0.6741 0.0242 0.103 Uiso 1 1 calc GR . . .
H39B H 0.3397 0.7589 0.0007 0.103 Uiso 1 1 calc GR . . .
H39C H 0.3505 0.6930 -0.0310 0.103 Uiso 1 1 calc GR . . .
C18 C 0.2695(3) 0.9738(6) -0.0462(4) 0.081(3) Uani 1 1 d . . . .
H18A H 0.2689 1.0214 -0.0280 0.121 Uiso 1 1 calc GR . . .
H18B H 0.2632 0.9308 -0.0285 0.121 Uiso 1 1 calc GR . . .
H18C H 0.2510 0.9765 -0.0830 0.121 Uiso 1 1 calc GR . . .
C1AA C 0.2567(4) 0.7217(7) -0.1975(5) 0.097(4) Uani 1 1 d . . . .
H1AA H 0.2512 0.6689 -0.1968 0.116 Uiso 1 1 calc R . . .
C70 C 0.3658(3) 0.5362(6) 0.2461(4) 0.085(3) Uani 1 1 d . . . .
H70A H 0.3856 0.5012 0.2687 0.127 Uiso 1 1 calc GR . . .
H70B H 0.3691 0.5862 0.2632 0.127 Uiso 1 1 calc GR . . .
H70C H 0.3678 0.5416 0.2119 0.127 Uiso 1 1 calc GR . . .
C77 C 0.4181(7) 0.0903(11) 0.1891(6) 0.139(7) Uani 1 1 d . . . .
C73 C 0.3216(4) 0.1705(6) 0.1577(5) 0.101(4) Uani 1 1 d . . . .
H73A H 0.3183 0.1780 0.1907 0.152 Uiso 1 1 calc GR . . .
H73B H 0.3096 0.1223 0.1413 0.152 Uiso 1 1 calc GR . . .
H73C H 0.3097 0.2129 0.1335 0.152 Uiso 1 1 calc GR . . .
C21 C 0.4039(3) 0.8817(7) 0.0539(4) 0.097(4) Uani 1 1 d . . . .
H21A H 0.4173 0.8413 0.0438 0.146 Uiso 1 1 calc GR . . .
H21B H 0.3919 0.8601 0.0761 0.146 Uiso 1 1 calc GR . . .
H21C H 0.4220 0.9214 0.0737 0.146 Uiso 1 1 calc GR . . .
C78 C 0.4454(3) 0.2947(8) 0.1803(5) 0.111(4) Uani 1 1 d . . . .
H78A H 0.4381 0.3157 0.1446 0.167 Uiso 1 1 calc GR . . .
H78B H 0.4719 0.2779 0.1939 0.167 Uiso 1 1 calc GR . . .
H78C H 0.4425 0.3341 0.2036 0.167 Uiso 1 1 calc GR . . .
C5AA C 0.3629(3) 0.9934(7) -0.1307(4) 0.096(4) Uani 1 1 d . . . .
H5AA H 0.3844 1.0291 -0.1187 0.145 Uiso 1 1 calc GR . . .
H5AB H 0.3407 1.0183 -0.1575 0.145 Uiso 1 1 calc GR . . .
H5AC H 0.3695 0.9480 -0.1461 0.145 Uiso 1 1 calc GR . . .
C69 C 0.2544(4) 0.5333(8) 0.2989(5) 0.126(5) Uani 1 1 d . . . .
H69A H 0.2477 0.5874 0.2917 0.189 Uiso 1 1 calc GR . . .
H69B H 0.2713 0.5269 0.3362 0.189 Uiso 1 1 calc GR . . .
H69C H 0.2312 0.5033 0.2910 0.189 Uiso 1 1 calc GR . . .
C76 C 0.4385(5) 0.1522(11) 0.1890(5) 0.134(6) Uani 1 1 d . . . .
H76 H 0.4647 0.1476 0.1960 0.160 Uiso 1 1 calc R . . .
C2AA C 0.2536(4) 0.8468(7) -0.1712(5) 0.103(4) Uani 1 1 d . . . .
H2AA H 0.2445 0.8988 -0.1841 0.123 Uiso 1 1 calc R . . .
H2AB H 0.2540 0.8398 -0.1355 0.123 Uiso 1 1 calc R . . .
C74 C 0.3808(6) 0.0988(8) 0.1792(5) 0.127(6) Uani 1 1 d . . . .
H74 H 0.3667 0.0544 0.1793 0.153 Uiso 1 1 calc R . . .
C1BA C 0.2298(4) 0.7854(8) -0.2097(6) 0.116(4) Uani 1 1 d . . . .
H1BA H 0.2072 0.7717 -0.2029 0.139 Uiso 1 1 calc R . . .
H1BB H 0.2216 0.8021 -0.2469 0.139 Uiso 1 1 calc R . . .
F6 F 0.1113(6) 0.5668(11) -0.2862(8) 0.258(4) Uani 0.506(9) 1 d D P A 1
F2 F 0.1802(6) 0.6085(18) -0.2433(10) 0.258(4) Uani 0.506(9) 1 d D P A 1
C7BA C 0.2908(4) 0.8318(8) -0.1718(7) 0.127(5) Uani 1 1 d . . . .
H7BA H 0.2952 0.8664 -0.1971 0.153 Uiso 1 1 calc R . . .
H7BB H 0.3110 0.8406 -0.1362 0.153 Uiso 1 1 calc R . . .
F3 F 0.1520(6) 0.7191(12) -0.2143(8) 0.258(4) Uani 0.506(9) 1 d D P A 1
F4 F 0.1317(7) 0.6846(13) -0.3079(7) 0.258(4) Uani 0.506(9) 1 d D P A 1
C75 C 0.4363(6) 0.0100(8) 0.1997(7) 0.209(9) Uani 1 1 d . . . .
H75A H 0.4214 -0.0244 0.1707 0.314 Uiso 1 1 calc GR . . .
H75B H 0.4366 -0.0098 0.2330 0.314 Uiso 1 1 calc GR . . .
H75C H 0.4623 0.0132 0.2019 0.314 Uiso 1 1 calc GR . . .
F1 F 0.1402(6) 0.5925(13) -0.1969(7) 0.258(4) Uani 0.506(9) 1 d D P A 1
F5 F 0.0939(5) 0.6772(12) -0.2585(10) 0.258(4) Uani 0.506(9) 1 d D P A 1
F4A F 0.1622(6) 0.6542(13) -0.2973(8) 0.258(4) Uani 0.494(9) 1 d D P A 2
F3A F 0.1437(7) 0.7471(10) -0.2511(10) 0.258(4) Uani 0.494(9) 1 d D P A 2
F5A F 0.0994(5) 0.6723(12) -0.3046(8) 0.258(4) Uani 0.494(9) 1 d D P A 2
F1A F 0.1266(6) 0.6527(14) -0.2071(7) 0.258(4) Uani 0.494(9) 1 d D P A 2
F2A F 0.1813(5) 0.5988(16) -0.2152(9) 0.258(4) Uani 0.494(9) 1 d D P A 2
F6A F 0.1236(6) 0.5572(10) -0.2710(9) 0.258(4) Uani 0.494(9) 1 d D P A 2
C3BA C 0.3865(3) 0.4406(6) -0.0590(4) 0.064(3) Uani 1 1 d . . . .
C4BA C 0.4713(3) 0.7820(5) -0.0887(4) 0.062(3) Uani 1 1 d . . . .
C5BA C 0.4193(4) 0.4792(7) -0.0516(4) 0.086(4) Uani 1 1 d . . . .
C6BA C 0.4552(3) 0.7815(5) -0.1452(4) 0.064(3) Uani 1 1 d . . . .
C7 C 0.3750(4) 0.3793(7) -0.0936(4) 0.091(4) Uani 1 1 d . . . .
C8 C 0.4901(3) 0.7215(5) -0.0597(5) 0.075(3) Uani 1 1 d . . . .
C9 C 0.4413(4) 0.4562(8) -0.0796(5) 0.112(5) Uani 1 1 d . . . .
H9 H 0.4637 0.4835 -0.0753 0.134 Uiso 1 1 calc R . . .
C12 C 0.4350(3) 0.8473(5) -0.1768(4) 0.077(3) Uani 1 1 d . . . .
H12A H 0.4114 0.8555 -0.1722 0.115 Uiso 1 1 calc GR . . .
H12B H 0.4292 0.8375 -0.2142 0.115 Uiso 1 1 calc GR . . .
H12C H 0.4510 0.8929 -0.1653 0.115 Uiso 1 1 calc GR . . .
C13 C 0.4325(4) 0.5476(7) -0.0154(5) 0.107(4) Uani 1 1 d . . . .
H13A H 0.4154 0.5908 -0.0309 0.161 Uiso 1 1 calc GR . . .
H13B H 0.4583 0.5614 -0.0108 0.161 Uiso 1 1 calc GR . . .
H13C H 0.4323 0.5350 0.0191 0.161 Uiso 1 1 calc GR . . .
C14 C 0.4931(3) 0.6558(6) -0.0877(6) 0.098(4) Uani 1 1 d . . . .
H14 H 0.5061 0.6124 -0.0682 0.117 Uiso 1 1 calc R . . .
C15 C 0.3392(4) 0.3356(8) -0.1027(5) 0.120(5) Uani 1 1 d . . . .
H15A H 0.3417 0.3102 -0.0698 0.180 Uiso 1 1 calc GR . . .
H15B H 0.3350 0.2971 -0.1303 0.180 Uiso 1 1 calc GR . . .
H15C H 0.3176 0.3709 -0.1139 0.180 Uiso 1 1 calc GR . . .
C16 C 0.5060(4) 0.7212(6) -0.0014(5) 0.112(4) Uani 1 1 d . . . .
H16A H 0.5236 0.7642 0.0121 0.168 Uiso 1 1 calc GR . . .
H16B H 0.5195 0.6732 0.0118 0.168 Uiso 1 1 calc GR . . .
H16C H 0.4854 0.7262 0.0106 0.168 Uiso 1 1 calc GR . . .
C1 C 0.4594(3) 0.7152(6) -0.1694(5) 0.082(3) Uani 1 1 d . . . .
H1 H 0.4486 0.7135 -0.2069 0.098 Uiso 1 1 calc R . . .
C2 C 0.3977(5) 0.3554(7) -0.1201(4) 0.100(4) Uani 1 1 d . . . .
H2 H 0.3905 0.3123 -0.1429 0.120 Uiso 1 1 calc R . . .
C3 C 0.4304(5) 0.3948(9) -0.1129(5) 0.111(6) Uani 1 1 d . . . .
C4 C 0.4779(4) 0.6522(7) -0.1429(6) 0.095(4) Uani 1 1 d . . . .
C5 C 0.4546(4) 0.3661(8) -0.1424(5) 0.145(6) Uani 1 1 d . . . .
H5A H 0.4452 0.3890 -0.1778 0.218 Uiso 1 1 calc GR . . .
H5B H 0.4528 0.3104 -0.1456 0.218 Uiso 1 1 calc GR . . .
H5C H 0.4811 0.3809 -0.1226 0.218 Uiso 1 1 calc GR . . .
C6 C 0.4809(5) 0.5783(6) -0.1697(6) 0.139(6) Uani 1 1 d . . . .
H6A H 0.5015 0.5470 -0.1448 0.208 Uiso 1 1 calc GR . . .
H6B H 0.4863 0.5899 -0.2007 0.208 Uiso 1 1 calc GR . . .
H6C H 0.4569 0.5502 -0.1808 0.208 Uiso 1 1 calc GR . . .

loop_
_atom_site_aniso_label
_atom_site_aniso_U_11
_atom_site_aniso_U_22
_atom_site_aniso_U_33
_atom_site_aniso_U_23
_atom_site_aniso_U_13
_atom_site_aniso_U_12
Cu1 0.0783(9) 0.0504(7) 0.0377(7) -0.0058(5) 0.0387(6) -0.0095(5)
O1 0.082(5) 0.063(5) 0.085(5) -0.006(4) 0.036(4) -0.001(4)
N3 0.068(5) 0.062(5) 0.031(5) 0.000(4) 0.027(4) 0.004(4)
N1 0.078(6) 0.052(5) 0.046(5) -0.005(4) 0.042(4) -0.003(5)
N2 0.074(5) 0.060(5) 0.043(5) 0.000(4) 0.039(4) 0.006(4)
P1 0.175(6) 0.292(9) 0.201(7) -0.084(7) 0.030(5) -0.039(6)
C59 0.067(6) 0.050(5) 0.025(5) 0.002(4) 0.030(4) -0.009(5)
C58 0.085(7) 0.045(5) 0.039(5) 0.001(4) 0.044(5) 0.006(5)
C60 0.067(6) 0.053(6) 0.035(5) -0.003(4) 0.031(5) -0.009(5)
C31 0.075(6) 0.056(6) 0.033(5) 0.013(4) 0.038(5) 0.006(5)
C32 0.068(6) 0.055(5) 0.035(5) 0.007(4) 0.031(5) 0.000(5)
C40 0.068(7) 0.063(7) 0.035(5) 0.006(5) 0.034(5) 0.006(5)
C61 0.069(6) 0.048(5) 0.041(5) -0.001(4) 0.035(5) 0.001(4)
C10 0.062(7) 0.046(6) 0.057(6) -0.007(5) 0.031(5) 0.000(4)
C62 0.063(6) 0.066(6) 0.029(5) 0.008(5) 0.031(5) 0.009(5)
C6AA 0.068(7) 0.049(6) 0.034(5) -0.010(4) 0.018(5) -0.023(5)
C56 0.070(6) 0.042(5) 0.038(5) 0.000(4) 0.034(5) -0.004(4)
C2BA 0.066(7) 0.051(6) 0.054(6) 0.005(5) 0.033(5) -0.003(5)
C34 0.079(6) 0.042(5) 0.044(5) 0.004(4) 0.038(5) 0.003(5)
C33 0.071(6) 0.058(6) 0.043(5) 0.001(5) 0.042(5) -0.002(5)
C11 0.076(7) 0.051(6) 0.048(6) -0.013(5) 0.035(5) -0.012(5)
C35 0.094(7) 0.055(6) 0.050(6) 0.014(5) 0.049(6) 0.014(5)
C3AA 0.077(7) 0.058(6) 0.042(6) -0.003(5) 0.046(5) -0.002(5)
C57 0.088(7) 0.053(6) 0.047(6) -0.011(5) 0.050(5) -0.007(5)
C36 0.099(8) 0.046(5) 0.056(6) 0.008(5) 0.054(6) 0.010(5)
C4AA 0.066(7) 0.061(6) 0.037(6) -0.015(5) 0.024(5) -0.011(5)
C0AA 0.081(7) 0.052(6) 0.048(6) -0.003(5) 0.043(5) 0.004(5)
C80 0.063(6) 0.047(5) 0.045(6) 0.000(4) 0.025(5) 0.015(4)
C8AA 0.070(7) 0.056(6) 0.046(6) -0.004(5) 0.033(5) -0.003(5)
C63 0.083(8) 0.078(7) 0.036(5) 0.017(5) 0.040(5) 0.024(6)
C71 0.098(9) 0.078(8) 0.051(6) 0.001(5) 0.058(6) 0.010(7)
C7AA 0.066(6) 0.050(6) 0.068(6) -0.013(5) 0.036(5) -0.009(5)
C45 0.086(9) 0.072(7) 0.054(6) -0.003(5) 0.042(6) 0.007(7)
C38 0.079(8) 0.057(7) 0.048(6) 0.006(5) 0.031(5) 0.010(6)
C20 0.061(7) 0.078(7) 0.051(6) -0.007(5) 0.031(5) -0.010(5)
C65 0.067(7) 0.107(8) 0.051(6) 0.021(6) 0.035(6) 0.011(6)
C17 0.054(6) 0.066(6) 0.073(7) -0.012(6) 0.030(6) 0.003(5)
C9AA 0.074(7) 0.078(7) 0.060(7) 0.007(5) 0.044(6) 0.013(6)
C67 0.070(7) 0.081(7) 0.042(6) -0.012(5) 0.036(5) 0.014(6)
C44 0.077(8) 0.119(10) 0.045(6) 0.008(6) 0.034(6) 0.009(8)
C0BA 0.087(8) 0.085(7) 0.062(7) 0.001(6) 0.046(6) 0.016(6)
C64 0.099(8) 0.072(7) 0.073(7) -0.002(6) 0.053(6) 0.001(6)
C19 0.088(8) 0.077(7) 0.069(7) -0.011(6) 0.054(7) -0.030(6)
C46 0.101(8) 0.083(8) 0.072(7) -0.004(6) 0.048(6) -0.013(6)
C42 0.094(9) 0.070(8) 0.063(7) -0.001(6) 0.041(7) 0.007(7)
C72 0.187(14) 0.038(7) 0.051(7) -0.002(5) 0.068(8) 0.011(8)
C79 0.160(13) 0.085(9) 0.082(8) 0.020(7) 0.096(9) 0.030(9)
C41 0.105(10) 0.067(7) 0.069(7) -0.013(6) 0.039(7) 0.003(7)
C66 0.084(9) 0.122(9) 0.056(7) 0.008(7) 0.044(7) 0.032(7)
C68 0.095(9) 0.112(9) 0.062(7) -0.027(6) 0.037(7) 0.005(7)
C43 0.095(9) 0.113(9) 0.085(8) 0.001(7) 0.044(7) 0.035(7)
C39 0.082(8) 0.066(6) 0.069(7) -0.007(5) 0.042(6) -0.007(5)
C18 0.084(8) 0.084(7) 0.088(8) -0.009(6) 0.049(6) 0.008(6)
C1AA 0.089(9) 0.087(8) 0.138(11) -0.005(8) 0.070(8) 0.007(8)
C70 0.097(9) 0.102(8) 0.067(7) -0.032(6) 0.044(6) 0.006(7)
C77 0.25(2) 0.115(14) 0.099(11) 0.031(10) 0.114(15) 0.067(16)
C73 0.148(13) 0.072(8) 0.075(8) -0.001(6) 0.036(8) -0.041(8)
C21 0.091(8) 0.148(10) 0.063(7) 0.032(7) 0.042(7) 0.000(8)
C78 0.106(10) 0.163(13) 0.094(9) 0.024(8) 0.070(8) 0.047(9)
C5AA 0.110(9) 0.131(9) 0.059(7) 0.026(7) 0.046(7) 0.034(8)
C69 0.150(12) 0.183(13) 0.080(8) -0.009(9) 0.081(9) 0.054(10)
C76 0.211(18) 0.143(14) 0.105(11) 0.039(11) 0.125(12) 0.080(14)
C2AA 0.112(10) 0.101(9) 0.106(10) 0.005(8) 0.055(8) 0.018(8)
C74 0.25(2) 0.066(10) 0.073(9) -0.010(7) 0.078(12) -0.006(12)
C1BA 0.108(10) 0.130(11) 0.122(11) -0.008(10) 0.060(9) 0.015(10)
F6 0.208(8) 0.338(10) 0.206(8) -0.043(8) 0.062(7) 0.044(7)
F2 0.208(8) 0.338(10) 0.206(8) -0.043(8) 0.062(7) 0.044(7)
C7BA 0.087(10) 0.116(11) 0.187(16) -0.016(10) 0.063(10) 0.012(8)
F3 0.208(8) 0.338(10) 0.206(8) -0.043(8) 0.062(7) 0.044(7)
F4 0.208(8) 0.338(10) 0.206(8) -0.043(8) 0.062(7) 0.044(7)
C75 0.35(3) 0.101(11) 0.201(18) 0.022(12) 0.132(19) 0.119(15)
F1 0.208(8) 0.338(10) 0.206(8) -0.043(8) 0.062(7) 0.044(7)
F5 0.208(8) 0.338(10) 0.206(8) -0.043(8) 0.062(7) 0.044(7)
F4A 0.208(8) 0.338(10) 0.206(8) -0.043(8) 0.062(7) 0.044(7)
F3A 0.208(8) 0.338(10) 0.206(8) -0.043(8) 0.062(7) 0.044(7)
F5A 0.208(8) 0.338(10) 0.206(8) -0.043(8) 0.062(7) 0.044(7)
F1A 0.208(8) 0.338(10) 0.206(8) -0.043(8) 0.062(7) 0.044(7)
F2A 0.208(8) 0.338(10) 0.206(8) -0.043(8) 0.062(7) 0.044(7)
F6A 0.208(8) 0.338(10) 0.206(8) -0.043(8) 0.062(7) 0.044(7)
C3BA 0.098(8) 0.065(7) 0.053(6) 0.027(5) 0.056(6) 0.026(6)
C4BA 0.076(7) 0.044(6) 0.078(8) -0.017(6) 0.044(6) -0.010(5)
C5BA 0.126(10) 0.085(8) 0.087(8) 0.039(7) 0.085(8) 0.037(8)
C6BA 0.079(7) 0.061(7) 0.082(8) -0.019(6) 0.061(6) -0.006(5)
C7 0.150(12) 0.086(9) 0.058(7) 0.018(7) 0.064(8) 0.040(8)
C8 0.074(7) 0.041(6) 0.097(9) -0.015(6) 0.022(7) -0.003(5)
C9 0.171(13) 0.104(10) 0.116(10) 0.069(9) 0.115(11) 0.083(10)
C12 0.109(8) 0.067(7) 0.078(7) -0.018(6) 0.061(7) -0.007(6)
C13 0.127(10) 0.107(9) 0.131(11) 0.016(9) 0.096(9) 0.003(8)
C14 0.102(9) 0.047(7) 0.158(14) 0.001(8) 0.067(9) -0.002(6)
C15 0.160(14) 0.122(11) 0.068(8) -0.030(8) 0.036(9) 0.035(10)
C16 0.119(10) 0.073(8) 0.114(11) 0.005(8) 0.017(9) 0.008(7)
C1 0.102(9) 0.077(8) 0.106(9) -0.029(7) 0.083(8) -0.029(7)
C2 0.177(14) 0.094(9) 0.061(7) 0.029(6) 0.082(9) 0.062(10)
C3 0.176(15) 0.119(12) 0.089(10) 0.070(9) 0.107(11) 0.098(11)
C4 0.148(12) 0.061(8) 0.128(12) -0.013(8) 0.110(10) -0.009(8)
C5 0.225(16) 0.147(12) 0.135(12) 0.064(10) 0.147(12) 0.091(11)
C6 0.242(17) 0.066(8) 0.186(14) -0.042(8) 0.167(14) -0.027(9)

loop_
_atom_type_symbol
_atom_type_description
_atom_type_scat_dispersion_real
_atom_type_scat_dispersion_imag
_atom_type_scat_source
C C 0.0033 0.0016 'International Tables Vol C Tables 4.2.6.8 and 6.1.1.4'
H H 0.0000 0.0000 'International Tables Vol C Tables 4.2.6.8 and 6.1.1.4'
Cu Cu 0.3201 1.2651 'International Tables Vol C Tables 4.2.6.8 and 6.1.1.4'
F F 0.0171 0.0103 'International Tables Vol C Tables 4.2.6.8 and 6.1.1.4'
N N 0.0061 0.0033 'International Tables Vol C Tables 4.2.6.8 and 6.1.1.4'
O O 0.0106 0.0060 'International Tables Vol C Tables 4.2.6.8 and 6.1.1.4'
P P 0.1023 0.0942 'International Tables Vol C Tables 4.2.6.8 and 6.1.1.4'

loop_
_geom_angle_atom_site_label_1
_geom_angle_atom_site_label_2
_geom_angle_atom_site_label_3
_geom_angle
_geom_angle_site_symmetry_1
_geom_angle_site_symmetry_3
C3AA Cu1 O1 102.5(3) . .
C3AA Cu1 C0AA 110.6(4) . .
C3AA Cu1 C80 113.6(3) . 6_565
C0AA Cu1 O1 102.3(3) . .
C0AA Cu1 C80 123.1(3) . 6_565
C80 Cu1 O1 101.3(3) 6_565 .
C1AA O1 Cu1 126.8(7) . .
C1AA O1 C7BA 109.1(8) . .
C7BA O1 Cu1 118.8(7) . .
C80 N3 C59 161.9(8) . .
C3AA N1 C6AA 170.9(8) . .
C0AA N2 C31 170.7(8) . .
F6 P1 F1 80.5(8) . .
F6 P1 F5 77.9(8) . .
F2 P1 F6 101.5(16) . .
F2 P1 F3 102.4(14) . .
F2 P1 F4 101.8(10) . .
F2 P1 F1 90.1(9) . .
F2 P1 F5 171.6(10) . .
F3 P1 F6 151.6(11) . .
F3 P1 F1 84.2(8) . .
F3 P1 F5 76.2(8) . .
F4 P1 F6 91.5(9) . .
F4 P1 F3 98.5(10) . .
F4 P1 F1 166.9(10) . .
F4 P1 F5 86.6(8) . .
F1 P1 F5 81.5(7) . .
F4A P1 F3A 83.2(8) . .
F4A P1 F5A 87.2(8) . .
F5A P1 F3A 75.7(8) . .
F1A P1 F4A 164.8(11) . .
F1A P1 F3A 83.2(8) . .
F1A P1 F5A 96.0(9) . .
F1A P1 F2A 93.4(9) . .
F1A P1 F6A 95.2(10) . .
F2A P1 F4A 85.9(8) . .
F2A P1 F3A 114.0(12) . .
F2A P1 F5A 167.3(11) . .
F6A P1 F4A 99.9(9) . .
F6A P1 F3A 159.8(10) . .
F6A P1 F5A 84.5(8) . .
F6A P1 F2A 86.2(10) . .
N3 C59 C60 116.9(7) . .
C58 C59 N3 118.9(7) . .
C58 C59 C60 124.2(7) . .
C59 C58 C57 115.0(7) . .
C59 C58 C71 123.2(7) . .
C57 C58 C71 121.6(7) . .
C59 C60 C62 120.2(7) . .
C61 C60 C59 117.1(7) . .
C61 C60 C62 122.6(8) . .
C32 C31 N2 118.2(7) . .
C36 C31 N2 118.5(7) . .
C36 C31 C32 123.2(7) . .
C31 C32 C40 122.8(7) . .
C33 C32 C31 116.1(8) . .
C33 C32 C40 121.1(7) . .
C45 C40 C32 119.5(8) . .
C38 C40 C32 120.3(9) . .
C38 C40 C45 119.9(9) . .
C60 C61 H61 119.3 . .
C60 C61 C56 121.4(8) . .
C56 C61 H61 119.3 . .
C11 C10 C10 121.0(9) . 5_675
C7AA C10 C10 122.9(10) . 5_675
C7AA C10 C11 116.1(8) . .
C63 C62 C60 117.3(8) . .
C67 C62 C60 122.7(8) . .
C67 C62 C63 119.9(8) . .
C2BA C6AA N1 118.2(8) . .
C2BA C6AA C8AA 122.3(8) . .
C8AA C6AA N1 119.2(8) . .
C61 C56 C34 120.7(7) . .
C57 C56 C61 118.5(7) . .
C57 C56 C34 120.8(7) . .
C6AA C2BA C4BA 119.6(8) . .
C7AA C2BA C6AA 116.6(8) . .
C7AA C2BA C4BA 123.7(8) . .
C33 C34 C56 120.3(7) . .
C33 C34 C35 117.1(7) . .
C35 C34 C56 122.6(8) . .
C32 C33 C34 124.4(7) . .
C32 C33 H33 117.8 . .
C34 C33 H33 117.8 . .
C10 C11 H11 118.5 . .
C8AA C11 C10 123.1(8) . .
C8AA C11 H11 118.5 . .
C34 C35 H35 119.4 . .
C36 C35 C34 121.1(8) . .
C36 C35 H35 119.4 . .
N1 C3AA Cu1 173.0(7) . .
C58 C57 H57 118.3 . .
C56 C57 C58 123.5(7) . .
C56 C57 H57 118.3 . .
C31 C36 C35 118.0(7) . .
C31 C36 C3BA 121.6(7) . .
C35 C36 C3BA 120.3(8) . .
C20 C4AA C8AA 119.8(8) . .
C9AA C4AA C8AA 120.0(8) . .
C9AA C4AA C20 120.2(9) . .
N2 C0AA Cu1 163.6(7) . .
N3 C80 Cu1 174.5(7) . 6_566
C6AA C8AA C4AA 120.6(8) . .
C11 C8AA C6AA 118.0(8) . .
C11 C8AA C4AA 121.3(8) . .
C62 C63 C64 122.5(7) . .
C65 C63 C62 118.5(9) . .
C65 C63 C64 118.9(9) . .
C72 C71 C58 121.0(11) . .
C79 C71 C58 117.4(10) . .
C79 C71 C72 121.5(11) . .
C10 C7AA H7AA 118.1 . .
C2BA C7AA C10 123.7(8) . .
C2BA C7AA H7AA 118.1 . .
C40 C45 C46 124.0(9) . .
C44 C45 C40 117.5(9) . .
C44 C45 C46 118.5(10) . .
C40 C38 C41 120.1(9) . .
C40 C38 C39 120.7(8) . .
C41 C38 C39 119.1(9) . .
C4AA C20 C19 117.6(9) . .
C4AA C20 C21 121.2(9) . .
C19 C20 C21 121.2(9) . .
C63 C65 H65 119.5 . .
C66 C65 C63 121.0(10) . .
C66 C65 H65 119.5 . .
C0BA C17 C19 118.8(9) . .
C0BA C17 C18 122.8(10) . .
C19 C17 C18 118.4(9) . .
C4AA C9AA C0BA 120.7(8) . .
C4AA C9AA C5AA 120.2(9) . .
C0BA C9AA C5AA 119.1(9) . .
C62 C67 C68 117.8(9) . .
C62 C67 C70 121.4(7) . .
C68 C67 C70 120.8(9) . .
C45 C44 H44 117.7 . .
C42 C44 C45 124.6(10) . .
C42 C44 H44 117.7 . .
C17 C0BA C9AA 121.2(9) . .
C17 C0BA H0BA 119.4 . .
C9AA C0BA H0BA 119.4 . .
C63 C64 H64A 109.5 . .
C63 C64 H64B 109.5 . .
C63 C64 H64C 109.5 . .
H64A C64 H64B 109.5 . .
H64A C64 H64C 109.5 . .
H64B C64 H64C 109.5 . .
C20 C19 C17 121.4(8) . .
C20 C19 H19 119.3 . .
C17 C19 H19 119.3 . .
C45 C46 H46A 109.5 . .
C45 C46 H46B 109.5 . .
C45 C46 H46C 109.5 . .
H46A C46 H46B 109.5 . .
H46A C46 H46C 109.5 . .
H46B C46 H46C 109.5 . .
C44 C42 C41 115.4(10) . .
C44 C42 C43 120.9(11) . .
C41 C42 C43 123.7(11) . .
C71 C72 C73 123.6(10) . .
C74 C72 C71 116.9(14) . .
C74 C72 C73 119.5(14) . .
C71 C79 C78 124.4(11) . .
C71 C79 C76 119.4(13) . .
C76 C79 C78 116.1(14) . .
C38 C41 C42 122.3(10) . .
C38 C41 H41 118.8 . .
C42 C41 H41 118.8 . .
C65 C66 C69 118.3(12) . .
C68 C66 C65 118.3(9) . .
C68 C66 C69 123.4(12) . .
C67 C68 H68 117.8 . .
C66 C68 C67 124.5(10) . .
C66 C68 H68 117.8 . .
C42 C43 H43A 109.5 . .
C42 C43 H43B 109.5 . .
C42 C43 H43C 109.5 . .
H43A C43 H43B 109.5 . .
H43A C43 H43C 109.5 . .
H43B C43 H43C 109.5 . .
C38 C39 H39A 109.5 . .
C38 C39 H39B 109.5 . .
C38 C39 H39C 109.5 . .
H39A C39 H39B 109.5 . .
H39A C39 H39C 109.5 . .
H39B C39 H39C 109.5 . .
C17 C18 H18A 109.5 . .
C17 C18 H18B 109.5 . .
C17 C18 H18C 109.5 . .
H18A C18 H18B 109.5 . .
H18A C18 H18C 109.5 . .
H18B C18 H18C 109.5 . .
O1 C1AA H1AA 127.1 . .
O1 C1AA C1BA 105.9(10) . .
C1BA C1AA H1AA 127.1 . .
C67 C70 H70A 109.5 . .
C67 C70 H70B 109.5 . .
C67 C70 H70C 109.5 . .
H70A C70 H70B 109.5 . .
H70A C70 H70C 109.5 . .
H70B C70 H70C 109.5 . .
C76 C77 C74 119.0(17) . .
C76 C77 C75 121(2) . .
C74 C77 C75 120(2) . .
C72 C73 H73A 109.5 . .
C72 C73 H73B 109.5 . .
C72 C73 H73C 109.5 . .
H73A C73 H73B 109.5 . .
H73A C73 H73C 109.5 . .
H73B C73 H73C 109.5 . .
C20 C21 H21A 109.5 . .
C20 C21 H21B 109.5 . .
C20 C21 H21C 109.5 . .
H21A C21 H21B 109.5 . .
H21A C21 H21C 109.5 . .
H21B C21 H21C 109.5 . .
C79 C78 H78A 109.5 . .
C79 C78 H78B 109.5 . .
C79 C78 H78C 109.5 . .
H78A C78 H78B 109.5 . .
H78A C78 H78C 109.5 . .
H78B C78 H78C 109.5 . .
C9AA C5AA H5AA 109.5 . .
C9AA C5AA H5AB 109.5 . .
C9AA C5AA H5AC 109.5 . .
H5AA C5AA H5AB 109.5 . .
H5AA C5AA H5AC 109.5 . .
H5AB C5AA H5AC 109.5 . .
C66 C69 H69A 109.5 . .
C66 C69 H69B 109.5 . .
C66 C69 H69C 109.5 . .
H69A C69 H69B 109.5 . .
H69A C69 H69C 109.5 . .
H69B C69 H69C 109.5 . .
C79 C76 H76 120.4 . .
C77 C76 C79 119.2(16) . .
C77 C76 H76 120.4 . .
H2AA C2AA H2AB 109.4 . .
C1BA C2AA H2AA 111.7 . .
C1BA C2AA H2AB 111.7 . .
C7BA C2AA H2AA 111.7 . .
C7BA C2AA H2AB 111.7 . .
C7BA C2AA C1BA 100.5(10) . .
C72 C74 H74 118.0 . .
C77 C74 C72 124.0(16) . .
C77 C74 H74 118.0 . .
C1AA C1BA C2AA 101.7(11) . .
C1AA C1BA H1BA 111.4 . .
C1AA C1BA H1BB 111.4 . .
C2AA C1BA H1BA 111.4 . .
C2AA C1BA H1BB 111.4 . .
H1BA C1BA H1BB 109.3 . .
O1 C7BA C2AA 107.7(10) . .
O1 C7BA H7BA 110.2 . .
O1 C7BA H7BB 110.2 . .
C2AA C7BA H7BA 110.2 . .
C2AA C7BA H7BB 110.2 . .
H7BA C7BA H7BB 108.5 . .
C77 C75 H75A 109.5 . .
C77 C75 H75B 109.5 . .
C77 C75 H75C 109.5 . .
H75A C75 H75B 109.5 . .
H75A C75 H75C 109.5 . .
H75B C75 H75C 109.5 . .
C5BA C3BA C36 120.7(10) . .
C5BA C3BA C7 120.3(10) . .
C7 C3BA C36 119.0(10) . .
C6BA C4BA C2BA 116.3(9) . .
C8 C4BA C2BA 121.1(9) . .
C8 C4BA C6BA 122.5(9) . .
C3BA C5BA C9 119.7(13) . .
C3BA C5BA C13 122.2(9) . .
C9 C5BA C13 118.1(13) . .
C4BA C6BA C12 122.6(8) . .
C1 C6BA C4BA 116.7(10) . .
C1 C6BA C12 120.6(10) . .
C3BA C7 C15 121.9(10) . .
C3BA C7 C2 119.5(14) . .
C2 C7 C15 118.6(13) . .
C4BA C8 C14 117.0(11) . .
C4BA C8 C16 122.6(9) . .
C14 C8 C16 120.4(11) . .
C5BA C9 H9 120.0 . .
C3 C9 C5BA 120.0(14) . .
C3 C9 H9 120.0 . .
C6BA C12 H12A 109.5 . .
C6BA C12 H12B 109.5 . .
C6BA C12 H12C 109.5 . .
H12A C12 H12B 109.5 . .
H12A C12 H12C 109.5 . .
H12B C12 H12C 109.5 . .
C5BA C13 H13A 109.5 . .
C5BA C13 H13B 109.5 . .
C5BA C13 H13C 109.5 . .
H13A C13 H13B 109.5 . .
H13A C13 H13C 109.5 . .
H13B C13 H13C 109.5 . .
C8 C14 H14 118.5 . .
C4 C14 C8 122.9(11) . .
C4 C14 H14 118.5 . .
C7 C15 H15A 109.5 . .
C7 C15 H15B 109.5 . .
C7 C15 H15C 109.5 . .
H15A C15 H15B 109.5 . .
H15A C15 H15C 109.5 . .
H15B C15 H15C 109.5 . .
C8 C16 H16A 109.5 . .
C8 C16 H16B 109.5 . .
C8 C16 H16C 109.5 . .
H16A C16 H16B 109.5 . .
H16A C16 H16C 109.5 . .
H16B C16 H16C 109.5 . .
C6BA C1 H1 117.9 . .
C4 C1 C6BA 124.2(11) . .
C4 C1 H1 117.9 . .
C7 C2 H2 120.1 . .
C3 C2 C7 119.8(13) . .
C3 C2 H2 120.1 . .
C9 C3 C2 120.6(11) . .
C9 C3 C5 121.4(16) . .
C2 C3 C5 118.0(16) . .
C14 C4 C6 119.4(13) . .
C1 C4 C14 116.7(10) . .
C1 C4 C6 123.9(14) . .
C3 C5 H5A 109.5 . .
C3 C5 H5B 109.5 . .
C3 C5 H5C 109.5 . .
H5A C5 H5B 109.5 . .
H5A C5 H5C 109.5 . .
H5B C5 H5C 109.5 . .
C4 C6 H6A 109.5 . .
C4 C6 H6B 109.5 . .
C4 C6 H6C 109.5 . .
H6A C6 H6B 109.5 . .
H6A C6 H6C 109.5 . .
H6B C6 H6C 109.5 . .

loop_
_geom_bond_atom_site_label_1
_geom_bond_atom_site_label_2
_geom_bond_distance
_geom_bond_site_symmetry_2
Cu1 O1 2.139(7) .
Cu1 C3AA 1.907(10) .
Cu1 C0AA 1.908(10) .
Cu1 C80 1.909(10) 6_565
O1 C1AA 1.365(12) .
O1 C7BA 1.434(13) .
N3 C59 1.397(10) .
N3 C80 1.168(10) .
N1 C6AA 1.398(11) .
N1 C3AA 1.167(10) .
N2 C31 1.422(10) .
N2 C0AA 1.160(10) .
P1 F6 1.743(16) .
P1 F2 1.531(15) .
P1 F3 1.680(16) .
P1 F4 1.560(16) .
P1 F1 1.822(16) .
P1 F5 1.875(15) .
P1 F4A 1.700(16) .
P1 F3A 1.834(16) .
P1 F5A 1.726(15) .
P1 F1A 1.622(15) .
P1 F2A 1.675(15) .
P1 F6A 1.627(15) .
C59 C58 1.386(10) .
C59 C60 1.402(11) .
C58 C57 1.404(11) .
C58 C71 1.499(12) .
C60 C61 1.386(10) .
C60 C62 1.476(11) .
C31 C32 1.387(11) .
C31 C36 1.378(11) .
C32 C40 1.497(11) .
C32 C33 1.374(10) .
C40 C45 1.415(12) .
C40 C38 1.364(12) .
C61 H61 0.9500 .
C61 C56 1.391(10) .
C10 C10 1.470(16) 5_675
C10 C11 1.412(11) .
C10 C7AA 1.387(11) .
C62 C63 1.435(12) .
C62 C67 1.353(11) .
C6AA C2BA 1.393(11) .
C6AA C8AA 1.396(11) .
C56 C34 1.491(10) .
C56 C57 1.377(11) .
C2BA C7AA 1.383(11) .
C2BA C4BA 1.507(12) .
C34 C33 1.377(11) .
C34 C35 1.400(11) .
C33 H33 0.9500 .
C11 H11 0.9500 .
C11 C8AA 1.352(11) .
C35 H35 0.9500 .
C35 C36 1.392(11) .
C57 H57 0.9500 .
C36 C3BA 1.497(12) .
C4AA C8AA 1.504(12) .
C4AA C20 1.384(11) .
C4AA C9AA 1.373(12) .
C80 Cu1 1.909(10) 6_566
C63 C65 1.396(12) .
C63 C64 1.500(12) .
C71 C72 1.396(15) .
C71 C79 1.327(15) .
C7AA H7AA 0.9500 .
C45 C44 1.401(13) .
C45 C46 1.502(13) .
C38 C41 1.393(13) .
C38 C39 1.516(13) .
C20 C19 1.397(12) .
C20 C21 1.532(13) .
C65 H65 0.9500 .
C65 C66 1.390(14) .
C17 C0BA 1.332(12) .
C17 C19 1.404(13) .
C17 C18 1.505(12) .
C9AA C0BA 1.380(12) .
C9AA C5AA 1.561(12) .
C67 C68 1.421(12) .
C67 C70 1.498(13) .
C44 H44 0.9500 .
C44 C42 1.362(14) .
C0BA H0BA 0.9500 .
C64 H64A 0.9800 .
C64 H64B 0.9800 .
C64 H64C 0.9800 .
C19 H19 0.9500 .
C46 H46A 0.9800 .
C46 H46B 0.9800 .
C46 H46C 0.9800 .
C42 C41 1.413(14) .
C42 C43 1.493(13) .
C72 C73 1.470(16) .
C72 C74 1.375(17) .
C79 C78 1.519(16) .
C79 C76 1.461(17) .
C41 H41 0.9500 .
C66 C68 1.312(14) .
C66 C69 1.555(13) .
C68 H68 0.9500 .
C43 H43A 0.9800 .
C43 H43B 0.9800 .
C43 H43C 0.9800 .
C39 H39A 0.9800 .
C39 H39B 0.9800 .
C39 H39C 0.9800 .
C18 H18A 0.9800 .
C18 H18B 0.9800 .
C18 H18C 0.9800 .
C1AA H1AA 0.9500 .
C1AA C1BA 1.466(15) .
C70 H70A 0.9800 .
C70 H70B 0.9800 .
C70 H70C 0.9800 .
C77 C76 1.34(2) .
C77 C74 1.36(2) .
C77 C75 1.54(2) .
C73 H73A 0.9800 .
C73 H73B 0.9800 .
C73 H73C 0.9800 .
C21 H21A 0.9800 .
C21 H21B 0.9800 .
C21 H21C 0.9800 .
C78 H78A 0.9800 .
C78 H78B 0.9800 .
C78 H78C 0.9800 .
C5AA H5AA 0.9800 .
C5AA H5AB 0.9800 .
C5AA H5AC 0.9800 .
C69 H69A 0.9800 .
C69 H69B 0.9800 .
C69 H69C 0.9800 .
C76 H76 0.9500 .
C2AA H2AA 0.9900 .
C2AA H2AB 0.9900 .
C2AA C1BA 1.531(16) .
C2AA C7BA 1.460(14) .
C74 H74 0.9500 .
C1BA H1BA 0.9900 .
C1BA H1BB 0.9900 .
C7BA H7BA 0.9900 .
C7BA H7BB 0.9900 .
C75 H75A 0.9800 .
C75 H75B 0.9800 .
C75 H75C 0.9800 .
C3BA C5BA 1.370(14) .
C3BA C7 1.387(15) .
C4BA C6BA 1.428(13) .
C4BA C8 1.351(13) .
C5BA C9 1.419(14) .
C5BA C13 1.512(15) .
C6BA C12 1.465(13) .
C6BA C1 1.381(13) .
C7 C15 1.505(17) .
C7 C2 1.414(15) .
C8 C14 1.417(15) .
C8 C16 1.474(16) .
C9 H9 0.9500 .
C9 C3 1.365(19) .
C12 H12A 0.9800 .
C12 H12B 0.9800 .
C12 H12C 0.9800 .
C13 H13A 0.9800 .
C13 H13B 0.9800 .
C13 H13C 0.9800 .
C14 H14 0.9500 .
C14 C4 1.397(16) .
C15 H15A 0.9800 .
C15 H15B 0.9800 .
C15 H15C 0.9800 .
C16 H16A 0.9800 .
C16 H16B 0.9800 .
C16 H16C 0.9800 .
C1 H1 0.9500 .
C1 C4 1.356(16) .
C2 H2 0.9500 .
C2 C3 1.375(19) .
C3 C5 1.549(15) .
C4 C6 1.517(14) .
C5 H5A 0.9800 .
C5 H5B 0.9800 .
C5 H5C 0.9800 .
C6 H6A 0.9800 .
C6 H6B 0.9800 .
C6 H6C 0.9800 .

loop_
_geom_torsion_atom_site_label_1
_geom_torsion_atom_site_label_2
_geom_torsion_atom_site_label_3
_geom_torsion_atom_site_label_4
_geom_torsion
_geom_torsion_site_symmetry_1
Cu1 O1 C1AA C1BA 176.4(7) .
Cu1 O1 C7BA C2AA -154.2(8) .
O1 C1AA C1BA C2AA -37.1(12) .
N3 C59 C58 C57 -178.3(7) .
N3 C59 C58 C71 6.4(13) .
N3 C59 C60 C61 174.5(7) .
N3 C59 C60 C62 -4.8(11) .
N1 C6AA C2BA C7AA 178.8(7) .
N1 C6AA C2BA C4BA -6.0(12) .
N1 C6AA C8AA C11 -178.0(7) .
N1 C6AA C8AA C4AA 0.3(11) .
N2 C31 C32 C40 3.5(12) .
N2 C31 C32 C33 -176.2(7) .
N2 C31 C36 C35 174.2(8) .
N2 C31 C36 C3BA -6.6(13) .
C59 C58 C57 C56 3.8(13) .
C59 C58 C71 C72 65.5(12) .
C59 C58 C71 C79 -118.8(10) .
C59 C60 C61 C56 4.0(12) .
C59 C60 C62 C63 -82.3(10) .
C59 C60 C62 C67 94.8(10) .
C58 C59 C60 C61 -4.7(12) .
C58 C59 C60 C62 176.0(8) .
C58 C71 C72 C73 -3.4(14) .
C58 C71 C72 C74 175.2(9) .
C58 C71 C79 C78 6.3(15) .
C58 C71 C79 C76 -175.5(9) .
C60 C59 C58 C57 0.9(12) .
C60 C59 C58 C71 -174.4(9) .
C60 C61 C56 C34 177.8(8) .
C60 C61 C56 C57 0.3(12) .
C60 C62 C63 C65 177.1(7) .
C60 C62 C63 C64 1.4(12) .
C60 C62 C67 C68 -176.2(8) .
C60 C62 C67 C70 2.8(13) .
C31 C32 C40 C45 104.2(10) .
C31 C32 C40 C38 -82.7(10) .
C31 C32 C33 C34 2.6(13) .
C31 C36 C3BA C5BA 82.9(12) .
C31 C36 C3BA C7 -94.8(11) .
C32 C31 C36 C35 -1.3(14) .
C32 C31 C36 C3BA 177.9(9) .
C32 C40 C45 C44 173.5(7) .
C32 C40 C45 C46 -6.0(12) .
C32 C40 C38 C41 -172.4(7) .
C32 C40 C38 C39 7.9(12) .
C40 C32 C33 C34 -177.1(8) .
C40 C45 C44 C42 -3.0(13) .
C40 C38 C41 C42 0.7(14) .
C61 C60 C62 C63 98.4(9) .
C61 C60 C62 C67 -84.5(11) .
C61 C56 C34 C33 -16.7(12) .
C61 C56 C34 C35 162.0(8) .
C61 C56 C57 C58 -4.5(13) .
C10 C10 C11 C8AA 180.0(9) 5_675
C10 C10 C7AA C2BA -179.1(10) 5_675
C10 C11 C8AA C6AA 1.9(12) .
C10 C11 C8AA C4AA -176.4(8) .
C62 C60 C61 C56 -176.7(8) .
C62 C63 C65 C66 -0.9(13) .
C62 C67 C68 C66 -0.8(16) .
C6AA C2BA C7AA C10 -3.5(13) .
C6AA C2BA C4BA C6BA 78.5(10) .
C6AA C2BA C4BA C8 -98.1(11) .
C56 C34 C33 C32 176.4(8) .
C56 C34 C35 C36 -178.6(8) .
C2BA C6AA C8AA C11 -4.1(12) .
C2BA C6AA C8AA C4AA 174.2(8) .
C2BA C4BA C6BA C12 4.0(13) .
C2BA C4BA C6BA C1 -175.9(8) .
C2BA C4BA C8 C14 175.8(9) .
C2BA C4BA C8 C16 -2.3(15) .
C34 C56 C57 C58 178.0(8) .
C34 C35 C36 C31 1.5(14) .
C34 C35 C36 C3BA -177.6(9) .
C33 C32 C40 C45 -76.1(10) .
C33 C32 C40 C38 97.0(10) .
C33 C34 C35 C36 0.1(13) .
C11 C10 C7AA C2BA 1.4(13) .
C35 C34 C33 C32 -2.3(13) .
C35 C36 C3BA C5BA -97.9(11) .
C35 C36 C3BA C7 84.4(12) .
C57 C58 C71 C72 -109.5(10) .
C57 C58 C71 C79 66.2(12) .
C57 C56 C34 C33 160.7(8) .
C57 C56 C34 C35 -20.6(13) .
C36 C31 C32 C40 179.0(8) .
C36 C31 C32 C33 -0.7(13) .
C36 C3BA C5BA C9 -177.5(8) .
C36 C3BA C5BA C13 0.7(14) .
C36 C3BA C7 C15 -2.4(14) .
C36 C3BA C7 C2 179.4(8) .
C4AA C20 C19 C17 1.3(13) .
C4AA C9AA C0BA C17 0.3(15) .
C80 N3 C59 C58 177(2) .
C80 N3 C59 C60 -2(3) .
C8AA C6AA C2BA C7AA 4.9(12) .
C8AA C6AA C2BA C4BA -179.9(8) .
C8AA C4AA C20 C19 179.1(8) .
C8AA C4AA C20 C21 0.9(13) .
C8AA C4AA C9AA C0BA -179.9(8) .
C8AA C4AA C9AA C5AA -1.0(13) .
C63 C62 C67 C68 0.9(12) .
C63 C62 C67 C70 179.9(8) .
C63 C65 C66 C68 1.1(15) .
C63 C65 C66 C69 -178.4(9) .
C71 C58 C57 C56 179.2(9) .
C71 C72 C74 C77 0.3(19) .
C71 C79 C76 C77 0.1(18) .
C7AA C10 C11 C8AA -0.5(12) .
C7AA C2BA C4BA C6BA -106.6(10) .
C7AA C2BA C4BA C8 76.8(12) .
C45 C40 C38 C41 0.7(12) .
C45 C40 C38 C39 -179.0(7) .
C45 C44 C42 C41 4.3(14) .
C45 C44 C42 C43 -177.1(9) .
C38 C40 C45 C44 0.3(12) .
C38 C40 C45 C46 -179.2(8) .
C20 C4AA C8AA C6AA 97.2(10) .
C20 C4AA C8AA C11 -84.5(11) .
C20 C4AA C9AA C0BA 1.3(14) .
C20 C4AA C9AA C5AA -179.9(9) .
C65 C66 C68 C67 -0.3(17) .
C9AA C4AA C8AA C6AA -81.7(11) .
C9AA C4AA C8AA C11 96.6(10) .
C9AA C4AA C20 C19 -2.0(13) .
C9AA C4AA C20 C21 179.7(9) .
C67 C62 C63 C65 -0.1(12) .
C67 C62 C63 C64 -175.9(8) .
C44 C42 C41 C38 -3.1(14) .
C0BA C17 C19 C20 0.1(14) .
C64 C63 C65 C66 175.0(9) .
C19 C17 C0BA C9AA -0.9(14) .
C46 C45 C44 C42 176.5(9) .
C72 C71 C79 C78 -178.0(10) .
C72 C71 C79 C76 0.2(15) .
C79 C71 C72 C73 -178.9(10) .
C79 C71 C72 C74 -0.3(14) .
C43 C42 C41 C38 178.3(9) .
C39 C38 C41 C42 -179.5(8) .
C18 C17 C0BA C9AA -179.8(9) .
C18 C17 C19 C20 179.0(8) .
C1AA O1 C7BA C2AA 1.7(14) .
C70 C67 C68 C66 -179.7(11) .
C73 C72 C74 C77 179.0(13) .
C21 C20 C19 C17 179.6(9) .
C78 C79 C76 C77 178.4(13) .
C5AA C9AA C0BA C17 -178.6(9) .
C69 C66 C68 C67 179.2(10) .
C76 C77 C74 C72 0(2) .
C74 C77 C76 C79 0(2) .
C1BA C2AA C7BA O1 -23.9(14) .
C7BA O1 C1AA C1BA 22.9(13) .
C7BA C2AA C1BA C1AA 36.3(13) .
C75 C77 C76 C79 179.1(12) .
C75 C77 C74 C72 -179.3(12) .
C3BA C5BA C9 C3 -1.5(15) .
C3BA C7 C2 C3 -2.3(16) .
C4BA C2BA C7AA C10 -178.5(9) .
C4BA C6BA C1 C4 -0.7(14) .
C4BA C8 C14 C4 0.5(16) .
C5BA C3BA C7 C15 180.0(10) .
C5BA C3BA C7 C2 1.8(14) .
C5BA C9 C3 C2 1.0(17) .
C5BA C9 C3 C5 -177.6(9) .
C6BA C4BA C8 C14 -0.5(14) .
C6BA C4BA C8 C16 -178.6(10) .
C6BA C1 C4 C14 0.7(16) .
C6BA C1 C4 C6 177.1(10) .
C7 C3BA C5BA C9 0.1(14) .
C7 C3BA C5BA C13 178.4(10) .
C7 C2 C3 C9 0.9(17) .
C7 C2 C3 C5 179.5(9) .
C8 C4BA C6BA C12 -179.5(9) .
C8 C4BA C6BA C1 0.6(14) .
C8 C14 C4 C1 -0.6(17) .
C8 C14 C4 C6 -177.2(10) .
C12 C6BA C1 C4 179.4(10) .
C13 C5BA C9 C3 -179.8(10) .
C15 C7 C2 C3 179.4(11) .
C16 C8 C14 C4 178.7(11) .
